data_7117117
loop_
_publ_author_name
'Zhi-Qiang Shi'
'Zi-Jian Guo'
'He-Gen Zheng'

_publ_section_title
;
 Two luminescent Zn(II) metal-organic frameworks for exceptionally
 selective detection of picric acid explosives
;
_journal_name_full Chem.Commun.
_journal_page_first 8300
_journal_paper_doi 10.1039/C5cc00987A
_journal_volume 51
_journal_year 2015
_chemical_formula_moiety 'C36 H24 N4 O4 S Zn'
_chemical_formula_sum 'C36 H24 N4 O4 S Zn'
_chemical_formula_weight 674.02
_chemical_name_systematic
; 
 ? 
;
_space_group_IT_number 61
_symmetry_cell_setting orthorhombic
_symmetry_space_group_name_Hall '-P 2ac 2ab'
_symmetry_space_group_name_H-M 'P b c a'
_atom_sites_solution_hydrogens geom
_atom_sites_solution_primary direct
_atom_sites_solution_secondary difmap
_audit_creation_method SHELXL-97
_audit_update_record
;
2014-11-25 deposited with the CCDC.
2015-04-08 downloaded from the CCDC.
;
_cell_angle_alpha 90.00
_cell_angle_beta 90.00
_cell_angle_gamma 90.00
_cell_formula_units_Z 8
_cell_length_a 18.3790(19)
_cell_length_b 10.6606(11)
_cell_length_c 31.736(3)
_cell_measurement_reflns_used 6646
_cell_measurement_temperature 296(2)
_cell_measurement_theta_max 27.27
_cell_measurement_theta_min 2.30
_cell_volume 6218.1(11)
_computing_cell_refinement 'Bruker SMART'
_computing_data_collection 'Bruker SMART'
_computing_data_reduction 'Bruker SAINT'
_computing_molecular_graphics 'Bruker SHELXTL'
_computing_publication_material 'Bruker SHELXTL'
_computing_structure_refinement 'SHELXL-97 (Sheldrick, 1997)'
_computing_structure_solution 'SHELXS-97 (Sheldrick, 1990)'
_diffrn_ambient_temperature 296(2)
_diffrn_measured_fraction_theta_full 0.997
_diffrn_measured_fraction_theta_max 0.997
_diffrn_measurement_device_type 'CCD area detector'
_diffrn_measurement_method 'phi and omega scans'
_diffrn_radiation_monochromator graphite
_diffrn_radiation_source 'fine-focus sealed tube'
_diffrn_radiation_type MoK\a
_diffrn_radiation_wavelength 0.71073
_diffrn_reflns_av_R_equivalents 0.0571
_diffrn_reflns_av_sigmaI/netI 0.0422
_diffrn_reflns_limit_h_max 21
_diffrn_reflns_limit_h_min -19
_diffrn_reflns_limit_k_max 12
_diffrn_reflns_limit_k_min -10
_diffrn_reflns_limit_l_max 37
_diffrn_reflns_limit_l_min -37
_diffrn_reflns_number 32754
_diffrn_reflns_theta_full 25.05
_diffrn_reflns_theta_max 25.05
_diffrn_reflns_theta_min 1.28
_exptl_absorpt_coefficient_mu 0.904
_exptl_absorpt_correction_T_max 0.8763
_exptl_absorpt_correction_T_min 0.8190
_exptl_absorpt_correction_type multi-scan
_exptl_absorpt_process_details sadabs
_exptl_crystal_colour yellow
_exptl_crystal_density_diffrn 1.440
_exptl_crystal_density_method 'not measured'
_exptl_crystal_description block
_exptl_crystal_F_000 2768
_exptl_crystal_size_max 0.23
_exptl_crystal_size_mid 0.18
_exptl_crystal_size_min 0.15
_refine_diff_density_max 0.951
_refine_diff_density_min -0.831
_refine_diff_density_rms 0.090
_refine_ls_extinction_method none
_refine_ls_goodness_of_fit_ref 1.085
_refine_ls_hydrogen_treatment constr
_refine_ls_matrix_type full
_refine_ls_number_parameters 415
_refine_ls_number_reflns 5488
_refine_ls_number_restraints 0
_refine_ls_restrained_S_all 1.113
_refine_ls_R_factor_all 0.0647
_refine_ls_R_factor_gt 0.0512
_refine_ls_shift/su_max 0.000
_refine_ls_shift/su_mean 0.000
_refine_ls_structure_factor_coef Fsqd
_refine_ls_weighting_details 'calc w=1/[\s^2^(Fo^2^)+(0.1200P)^2^+0.0400P] where P=(Fo^2^+2Fc^2^)/3'
_refine_ls_weighting_scheme calc
_refine_ls_wR_factor_gt 0.1629
_refine_ls_wR_factor_ref 0.1735
_reflns_number_gt 4350
_reflns_number_total 5488
_reflns_threshold_expression >2sigma(I)
_cod_data_source_file c5cc00987a2.cif
_cod_data_source_block 123a
_cod_database_code 7117117

loop_
_symmetry_equiv_pos_as_xyz
'x, y, z'
'-x+1/2, -y, z+1/2'
'-x, y+1/2, -z+1/2'
'x+1/2, -y+1/2, -z'
'-x, -y, -z'
'x-1/2, y, -z-1/2'
'x, -y-1/2, z-1/2'
'-x-1/2, y-1/2, z'

loop_
_atom_site_label
_atom_site_type_symbol
_atom_site_fract_x
_atom_site_fract_y
_atom_site_fract_z
_atom_site_U_iso_or_equiv
_atom_site_adp_type
_atom_site_occupancy
_atom_site_symmetry_multiplicity
_atom_site_calc_flag
_atom_site_refinement_flags
_atom_site_disorder_assembly
_atom_site_disorder_group
C1 C 0.38144(19) 0.7475(4) 0.16588(11) 0.0266(8) Uani 1 1 d . . .
C2 C 0.32832(19) 0.7938(3) 0.13340(11) 0.0233(8) Uani 1 1 d . . .
C3 C 0.33190(19) 0.7453(3) 0.09260(11) 0.0231(8) Uani 1 1 d . . .
H3 H 0.3665 0.6845 0.0864 0.028 Uiso 1 1 calc R . .
C4 C 0.28469(19) 0.7859(4) 0.06091(11) 0.0241(8) Uani 1 1 d . . .
C5 C 0.2316(2) 0.8751(4) 0.07231(12) 0.0285(9) Uani 1 1 d . . .
H5 H 0.1987 0.9030 0.0521 0.034 Uiso 1 1 calc R . .
C6 C 0.2271(2) 0.9223(4) 0.11295(12) 0.0311(9) Uani 1 1 d . . .
H6 H 0.1913 0.9803 0.1199 0.037 Uiso 1 1 calc R . .
C7 C 0.2762(2) 0.8827(4) 0.14314(12) 0.0282(9) Uani 1 1 d . . .
H7 H 0.2741 0.9160 0.1702 0.034 Uiso 1 1 calc R . .
C8 C 0.2906(2) 0.7377(4) 0.01816(11) 0.0250(8) Uani 1 1 d . . .
C9 C 0.3365(2) 0.6501(4) 0.00182(12) 0.0294(9) Uani 1 1 d . . .
H9 H 0.3714 0.6090 0.0179 0.035 Uiso 1 1 calc R . .
C10 C 0.3268(2) 0.6266(4) -0.04171(12) 0.0280(9) Uani 1 1 d . . .
H10 H 0.3540 0.5683 -0.0568 0.034 Uiso 1 1 calc R . .
C11 C 0.2730(2) 0.6985(4) -0.05935(11) 0.0262(8) Uani 1 1 d . . .
C12 C 0.2461(2) 0.7028(3) -0.10282(12) 0.0262(8) Uani 1 1 d . . .
C13 C 0.1890(2) 0.7802(3) -0.11392(11) 0.0261(8) Uani 1 1 d . . .
H13 H 0.1683 0.8313 -0.0934 0.031 Uiso 1 1 calc R . .
C14 C 0.1613(2) 0.7847(4) -0.15428(11) 0.0264(8) Uani 1 1 d . . .
C15 C 0.1926(2) 0.7102(4) -0.18557(12) 0.0323(9) Uani 1 1 d . . .
H15 H 0.1748 0.7124 -0.2130 0.039 Uiso 1 1 calc R . .
C16 C 0.2505(2) 0.6330(4) -0.17543(12) 0.0314(9) Uani 1 1 d . . .
H16 H 0.2721 0.5841 -0.1962 0.038 Uiso 1 1 calc R . .
C17 C 0.2768(2) 0.6281(4) -0.13441(12) 0.0309(9) Uani 1 1 d . . .
H17 H 0.3152 0.5747 -0.1279 0.037 Uiso 1 1 calc R . .
C18 C 0.0955(2) 0.8648(4) -0.16231(12) 0.0314(9) Uani 1 1 d . . .
C19 C 0.3839(4) 0.6404(6) 0.27151(15) 0.089(3) Uani 1 1 d U . .
H19 H 0.3596 0.6964 0.2540 0.107 Uiso 1 1 calc R . .
C20 C 0.3729(4) 0.6277(6) 0.31305(16) 0.087(3) Uani 1 1 d . . .
H20 H 0.3390 0.6711 0.3292 0.104 Uiso 1 1 calc R . .
C21 C 0.45670(19) 0.4980(4) 0.29338(10) 0.0220(8) Uani 1 1 d . . .
H21 H 0.4916 0.4348 0.2941 0.026 Uiso 1 1 calc R . .
C22 C 0.42647(18) 0.4990(4) 0.36980(10) 0.0199(7) Uani 1 1 d . . .
C23 C 0.3792(4) 0.5468(6) 0.39857(14) 0.080(2) Uani 1 1 d . . .
H23 H 0.3447 0.6058 0.3904 0.097 Uiso 1 1 calc R . .
C24 C 0.3827(3) 0.5070(7) 0.44008(14) 0.085(2) Uani 1 1 d U . .
H24 H 0.3499 0.5407 0.4593 0.102 Uiso 1 1 calc R . .
C25 C 0.4317(2) 0.4213(4) 0.45390(11) 0.0261(9) Uani 1 1 d . . .
C26 C 0.4775(2) 0.3732(4) 0.42375(13) 0.0384(11) Uani 1 1 d . . .
H26 H 0.5115 0.3128 0.4315 0.046 Uiso 1 1 calc R . .
C27 C 0.4745(3) 0.4120(5) 0.38238(13) 0.0480(13) Uani 1 1 d . . .
H27 H 0.5063 0.3773 0.3628 0.058 Uiso 1 1 calc R . .
C28 C 0.43302(18) 0.3790(4) 0.49823(11) 0.0259(9) Uani 1 1 d . . .
C29 C 0.3868(2) 0.4263(4) 0.52785(12) 0.0342(10) Uani 1 1 d . . .
H29 H 0.3540 0.4884 0.5200 0.041 Uiso 1 1 calc R . .
C30 C 0.3871(2) 0.3849(4) 0.56933(12) 0.0376(10) Uani 1 1 d . . .
H30 H 0.3536 0.4171 0.5885 0.045 Uiso 1 1 calc R . .
C31 C 0.4358(2) 0.2981(4) 0.58193(11) 0.0271(9) Uani 1 1 d . . .
C32 C 0.4861(4) 0.2586(7) 0.55395(16) 0.092(3) Uani 1 1 d U . .
H32 H 0.5227 0.2044 0.5627 0.110 Uiso 1 1 calc R . .
C33 C 0.4839(4) 0.2974(7) 0.51254(16) 0.101(3) Uani 1 1 d U . .
H33 H 0.5185 0.2667 0.4938 0.121 Uiso 1 1 calc R . .
C34 C 0.4645(2) 0.1412(4) 0.63572(12) 0.0298(9) Uani 1 1 d . . .
H34 H 0.4846 0.0839 0.6170 0.036 Uiso 1 1 calc R . .
C35 C 0.4124(2) 0.3092(4) 0.66062(11) 0.0345(10) Uani 1 1 d . . .
H35 H 0.3906 0.3876 0.6628 0.041 Uiso 1 1 calc R . .
C36 C 0.4262(2) 0.2276(4) 0.69216(11) 0.0323(10) Uani 1 1 d . . .
H36 H 0.4148 0.2411 0.7204 0.039 Uiso 1 1 calc R . .
N1 N 0.43646(18) 0.5579(3) 0.25905(9) 0.0276(7) Uani 1 1 d . . .
N2 N 0.42025(17) 0.5404(3) 0.32721(9) 0.0239(7) Uani 1 1 d . . .
N3 N 0.45935(17) 0.1219(3) 0.67664(9) 0.0281(7) Uani 1 1 d . . .
N4 N 0.43759(17) 0.2516(3) 0.62429(8) 0.0260(7) Uani 1 1 d . . .
O1 O 0.40363(14) 0.6361(3) 0.16135(8) 0.0296(6) Uani 1 1 d . . .
O2 O 0.40070(15) 0.8207(3) 0.19445(8) 0.0312(7) Uani 1 1 d . . .
O3 O 0.06831(15) 0.8634(3) -0.19952(7) 0.0345(7) Uani 1 1 d . . .
O4 O 0.06926(16) 0.9270(3) -0.13299(9) 0.0385(7) Uani 1 1 d . . .
S1 S 0.23391(5) 0.79364(9) -0.02131(3) 0.0270(3) Uani 1 1 d . . .
Zn1 Zn 0.47231(2) 0.55288(4) 0.199545(12) 0.02306(19) Uani 1 1 d . . .

loop_
_atom_site_aniso_label
_atom_site_aniso_U_11
_atom_site_aniso_U_22
_atom_site_aniso_U_33
_atom_site_aniso_U_23
_atom_site_aniso_U_13
_atom_site_aniso_U_12
C1 0.0241(19) 0.036(2) 0.0194(18) 0.0038(17) 0.0020(14) -0.0054(18)
C2 0.0251(19) 0.0210(19) 0.0237(19) 0.0084(15) 0.0003(14) -0.0044(16)
C3 0.0211(18) 0.021(2) 0.0270(19) 0.0048(16) -0.0012(14) -0.0030(15)
C4 0.0243(19) 0.028(2) 0.0201(18) 0.0083(15) -0.0047(14) -0.0078(16)
C5 0.028(2) 0.028(2) 0.030(2) 0.0067(16) -0.0064(15) 0.0041(17)
C6 0.031(2) 0.032(2) 0.031(2) 0.0053(17) 0.0004(16) 0.0033(17)
C7 0.033(2) 0.029(2) 0.0222(19) 0.0004(16) -0.0004(15) -0.0025(18)
C8 0.0230(19) 0.029(2) 0.0227(19) 0.0065(16) -0.0050(14) -0.0075(17)
C9 0.024(2) 0.034(2) 0.029(2) 0.0065(17) -0.0086(15) -0.0020(18)
C10 0.028(2) 0.027(2) 0.029(2) 0.0010(16) -0.0050(15) -0.0025(17)
C11 0.0274(19) 0.028(2) 0.0230(19) 0.0056(16) 0.0004(15) -0.0054(17)
C12 0.028(2) 0.027(2) 0.0236(19) 0.0041(15) -0.0057(14) -0.0105(17)
C13 0.030(2) 0.024(2) 0.0244(19) 0.0020(15) -0.0038(15) -0.0043(16)
C14 0.0254(19) 0.030(2) 0.0233(19) 0.0040(16) -0.0042(14) -0.0066(17)
C15 0.031(2) 0.042(3) 0.023(2) 0.0039(17) -0.0025(16) -0.0099(19)
C16 0.031(2) 0.036(2) 0.027(2) -0.0027(17) 0.0025(16) -0.0083(18)
C17 0.029(2) 0.034(2) 0.030(2) 0.0039(17) -0.0033(15) -0.0025(18)
C18 0.031(2) 0.037(2) 0.026(2) 0.0074(18) -0.0055(16) -0.0082(18)
C19 0.130(5) 0.112(5) 0.026(3) 0.030(3) 0.029(3) 0.097(4)
C20 0.135(6) 0.097(5) 0.028(3) 0.030(3) 0.039(3) 0.090(5)
C21 0.0257(18) 0.028(2) 0.0124(17) -0.0034(15) 0.0005(13) 0.0056(17)
C22 0.0198(17) 0.0253(19) 0.0145(16) -0.0012(15) 0.0021(12) -0.0022(16)
C23 0.113(5) 0.110(5) 0.018(2) 0.011(3) 0.010(2) 0.092(4)
C24 0.112(5) 0.121(5) 0.021(2) 0.018(3) 0.025(3) 0.091(4)
C25 0.027(2) 0.038(2) 0.0130(17) 0.0010(16) -0.0009(14) 0.0017(17)
C26 0.050(3) 0.046(3) 0.020(2) 0.0064(18) 0.0027(16) 0.026(2)
C27 0.063(3) 0.061(3) 0.020(2) 0.007(2) 0.0171(18) 0.039(3)
C28 0.0199(18) 0.040(2) 0.0177(18) 0.0011(16) -0.0013(13) 0.0038(17)
C29 0.046(2) 0.035(2) 0.022(2) 0.0038(17) 0.0054(17) 0.012(2)
C30 0.055(3) 0.039(3) 0.0187(19) -0.0012(18) 0.0110(17) 0.016(2)
C31 0.029(2) 0.039(2) 0.0135(17) 0.0051(16) -0.0003(14) -0.0041(18)
C32 0.098(5) 0.141(6) 0.035(3) 0.044(3) 0.029(3) 0.091(4)
C33 0.118(5) 0.150(6) 0.035(3) 0.040(3) 0.039(3) 0.109(5)
C34 0.042(2) 0.028(2) 0.0189(19) -0.0029(16) 0.0063(15) -0.0030(18)
C35 0.045(2) 0.038(2) 0.020(2) -0.0001(17) 0.0056(16) 0.008(2)
C36 0.044(2) 0.038(3) 0.0144(18) 0.0014(16) 0.0060(15) -0.003(2)
N1 0.0325(18) 0.036(2) 0.0145(15) 0.0034(13) 0.0047(12) 0.0104(15)
N2 0.0318(17) 0.0267(18) 0.0133(15) 0.0024(12) 0.0067(12) 0.0057(14)
N3 0.0401(19) 0.0284(19) 0.0157(16) 0.0014(13) 0.0037(13) -0.0054(15)
N4 0.0328(17) 0.0327(19) 0.0126(15) 0.0025(13) 0.0005(12) -0.0039(15)
O1 0.0356(15) 0.0310(16) 0.0222(13) 0.0017(11) -0.0061(11) 0.0095(13)
O2 0.0367(16) 0.0347(17) 0.0223(14) -0.0007(12) -0.0044(11) -0.0059(13)
O3 0.0276(15) 0.056(2) 0.0201(14) 0.0075(12) -0.0065(10) -0.0006(14)
O4 0.0405(17) 0.0433(19) 0.0318(16) -0.0002(14) -0.0100(13) 0.0072(14)
S1 0.0266(5) 0.0337(6) 0.0208(5) 0.0045(4) -0.0057(3) 0.0009(4)
Zn1 0.0287(3) 0.0289(3) 0.0116(3) -0.00070(16) 0.00154(14) 0.00516(19)

loop_
_atom_type_symbol
_atom_type_description
_atom_type_scat_dispersion_real
_atom_type_scat_dispersion_imag
_atom_type_scat_source
C C 0.0033 0.0016 'International Tables Vol C Tables 4.2.6.8 and 6.1.1.4'
H H 0.0000 0.0000 'International Tables Vol C Tables 4.2.6.8 and 6.1.1.4'
N N 0.0061 0.0033 'International Tables Vol C Tables 4.2.6.8 and 6.1.1.4'
O O 0.0106 0.0060 'International Tables Vol C Tables 4.2.6.8 and 6.1.1.4'
S S 0.1246 0.1234 'International Tables Vol C Tables 4.2.6.8 and 6.1.1.4'
Zn Zn 0.2839 1.4301 'International Tables Vol C Tables 4.2.6.8 and 6.1.1.4'

loop_
_geom_angle_atom_site_label_1
_geom_angle_atom_site_label_2
_geom_angle_atom_site_label_3
_geom_angle
_geom_angle_site_symmetry_1
_geom_angle_site_symmetry_3
O2 C1 O1 125.4(3) . .
O2 C1 C2 118.5(4) . .
O1 C1 C2 116.1(3) . .
C7 C2 C3 119.6(3) . .
C7 C2 C1 121.4(3) . .
C3 C2 C1 119.0(3) . .
C2 C3 C4 121.6(3) . .
C2 C3 H3 119.2 . .
C4 C3 H3 119.2 . .
C3 C4 C5 117.0(3) . .
C3 C4 C8 121.0(3) . .
C5 C4 C8 122.0(3) . .
C6 C5 C4 121.6(3) . .
C6 C5 H5 119.2 . .
C4 C5 H5 119.2 . .
C7 C6 C5 119.7(4) . .
C7 C6 H6 120.1 . .
C5 C6 H6 120.1 . .
C6 C7 C2 120.4(4) . .
C6 C7 H7 119.8 . .
C2 C7 H7 119.8 . .
C9 C8 C4 130.1(3) . .
C9 C8 S1 109.4(3) . .
C4 C8 S1 120.4(3) . .
C8 C9 C10 114.5(3) . .
C8 C9 H9 122.7 . .
C10 C9 H9 122.7 . .
C11 C10 C9 113.0(4) . .
C11 C10 H10 123.5 . .
C9 C10 H10 123.5 . .
C10 C11 C12 130.2(4) . .
C10 C11 S1 110.0(3) . .
C12 C11 S1 119.8(3) . .
C13 C12 C17 117.7(3) . .
C13 C12 C11 121.0(3) . .
C17 C12 C11 121.3(3) . .
C14 C13 C12 122.5(4) . .
C14 C13 H13 118.7 . .
C12 C13 H13 118.7 . .
C13 C14 C15 119.3(4) . .
C13 C14 C18 118.3(3) . .
C15 C14 C18 122.3(3) . .
C16 C15 C14 119.4(4) . .
C16 C15 H15 120.3 . .
C14 C15 H15 120.3 . .
C15 C16 C17 120.5(4) . .
C15 C16 H16 119.7 . .
C17 C16 H16 119.7 . .
C16 C17 C12 120.6(4) . .
C16 C17 H17 119.7 . .
C12 C17 H17 119.7 . .
O4 C18 O3 123.0(4) . .
O4 C18 C14 119.3(3) . .
O3 C18 C14 117.6(4) . .
C20 C19 N1 109.0(4) . .
C20 C19 H19 125.5 . .
N1 C19 H19 125.5 . .
C19 C20 N2 107.5(4) . .
C19 C20 H20 126.3 . .
N2 C20 H20 126.3 . .
N1 C21 N2 110.9(3) . .
N1 C21 H21 124.5 . .
N2 C21 H21 124.5 . .
C27 C22 C23 118.7(4) . .
C27 C22 N2 123.3(3) . .
C23 C22 N2 118.0(3) . .
C22 C23 C24 119.7(4) . .
C22 C23 H23 120.2 . .
C24 C23 H23 120.2 . .
C25 C24 C23 123.0(4) . .
C25 C24 H24 118.5 . .
C23 C24 H24 118.5 . .
C24 C25 C26 115.7(4) . .
C24 C25 C28 121.6(3) . .
C26 C25 C28 122.6(4) . .
C25 C26 C27 121.8(4) . .
C25 C26 H26 119.1 . .
C27 C26 H26 119.1 . .
C22 C27 C26 121.2(4) . .
C22 C27 H27 119.4 . .
C26 C27 H27 119.4 . .
C33 C28 C29 115.9(4) . .
C33 C28 C25 121.7(4) . .
C29 C28 C25 122.2(4) . .
C28 C29 C30 122.3(4) . .
C28 C29 H29 118.9 . .
C30 C29 H29 118.9 . .
C31 C30 C29 120.1(4) . .
C31 C30 H30 120.0 . .
C29 C30 H30 120.0 . .
C32 C31 C30 118.3(4) . .
C32 C31 N4 119.6(4) . .
C30 C31 N4 122.0(3) . .
C31 C32 C33 120.9(5) . .
C31 C32 H32 119.5 . .
C33 C32 H32 119.5 . .
C28 C33 C32 122.1(4) . .
C28 C33 H33 118.9 . .
C32 C33 H33 118.9 . .
N3 C34 N4 112.4(3) . .
N3 C34 H34 123.8 . .
N4 C34 H34 123.8 . .
C36 C35 N4 105.6(4) . .
C36 C35 H35 127.2 . .
N4 C35 H35 127.2 . .
C35 C36 N3 110.2(3) . .
C35 C36 H36 124.9 . .
N3 C36 H36 124.9 . .
C21 N1 C19 105.8(3) . .
C21 N1 Zn1 132.5(3) . .
C19 N1 Zn1 121.6(3) . .
C21 N2 C20 106.7(3) . .
C21 N2 C22 127.8(3) . .
C20 N2 C22 125.5(3) . .
C34 N3 C36 104.9(3) . .
C34 N3 Zn1 119.4(3) . 7_566
C36 N3 Zn1 133.0(2) . 7_566
C34 N4 C35 106.8(3) . .
C34 N4 C31 124.9(3) . .
C35 N4 C31 128.3(3) . .
C1 O1 Zn1 124.2(2) . .
C18 O3 Zn1 110.1(3) . 4_465
C11 S1 C8 93.00(18) . .
O1 Zn1 O3 111.70(12) . 4_565
O1 Zn1 N1 111.04(12) . .
O3 Zn1 N1 106.39(12) 4_565 .
O1 Zn1 N3 96.85(12) . 7_565
O3 Zn1 N3 121.52(13) 4_565 7_565
N1 Zn1 N3 109.06(13) . 7_565

loop_
_geom_bond_atom_site_label_1
_geom_bond_atom_site_label_2
_geom_bond_distance
_geom_bond_site_symmetry_2
C1 O2 1.248(5) .
C1 O1 1.263(5) .
C1 C2 1.503(5) .
C2 C7 1.383(5) .
C2 C3 1.395(5) .
C3 C4 1.397(5) .
C3 H3 0.9300 .
C4 C5 1.410(5) .
C4 C8 1.455(5) .
C5 C6 1.387(6) .
C5 H5 0.9300 .
C6 C7 1.381(5) .
C6 H6 0.9300 .
C7 H7 0.9300 .
C8 C9 1.361(5) .
C8 S1 1.735(4) .
C9 C10 1.415(5) .
C9 H9 0.9300 .
C10 C11 1.370(5) .
C10 H10 0.9300 .
C11 C12 1.467(5) .
C11 S1 1.733(4) .
C12 C13 1.381(5) .
C12 C17 1.399(6) .
C13 C14 1.379(5) .
C13 H13 0.9300 .
C14 C15 1.396(6) .
C14 C18 1.502(6) .
C15 C16 1.383(6) .
C15 H15 0.9300 .
C16 C17 1.390(5) .
C16 H16 0.9300 .
C17 H17 0.9300 .
C18 O4 1.240(5) .
C18 O3 1.282(4) .
C19 C20 1.341(6) .
C19 N1 1.365(6) .
C19 H19 0.9300 .
C20 N2 1.351(6) .
C20 H20 0.9300 .
C21 N1 1.316(5) .
C21 N2 1.344(4) .
C21 H21 0.9300 .
C22 C27 1.341(6) .
C22 C23 1.359(6) .
C22 N2 1.427(4) .
C23 C24 1.385(6) .
C23 H23 0.9300 .
C24 C25 1.357(6) .
C24 H24 0.9300 .
C25 C26 1.373(5) .
C25 C28 1.478(5) .
C26 C27 1.378(6) .
C26 H26 0.9300 .
C27 H27 0.9300 .
C28 C33 1.355(6) .
C28 C29 1.364(5) .
C29 C30 1.388(5) .
C29 H29 0.9300 .
C30 C31 1.349(6) .
C30 H30 0.9300 .
C31 C32 1.349(6) .
C31 N4 1.433(4) .
C32 C33 1.379(6) .
C32 H32 0.9300 .
C33 H33 0.9300 .
C34 N3 1.318(5) .
C34 N4 1.327(5) .
C34 H34 0.9300 .
C35 C36 1.350(6) .
C35 N4 1.385(5) .
C35 H35 0.9300 .
C36 N3 1.373(5) .
C36 H36 0.9300 .
N1 Zn1 2.001(3) .
N3 Zn1 2.014(3) 7_566
O1 Zn1 1.962(2) .
O3 Zn1 1.977(3) 4_465
Zn1 O3 1.977(3) 4_565
Zn1 N3 2.014(3) 7_565

loop_
_geom_torsion_atom_site_label_1
_geom_torsion_atom_site_label_2
_geom_torsion_atom_site_label_3
_geom_torsion_atom_site_label_4
_geom_torsion
_geom_torsion_site_symmetry_1
_geom_torsion_site_symmetry_2
_geom_torsion_site_symmetry_3
_geom_torsion_site_symmetry_4
O2 C1 C2 C7 -30.8(5) . . . .
O1 C1 C2 C7 150.0(3) . . . .
O2 C1 C2 C3 149.3(3) . . . .
O1 C1 C2 C3 -29.8(5) . . . .
C7 C2 C3 C4 1.1(5) . . . .
C1 C2 C3 C4 -179.1(3) . . . .
C2 C3 C4 C5 -2.1(5) . . . .
C2 C3 C4 C8 177.9(3) . . . .
C3 C4 C5 C6 1.2(6) . . . .
C8 C4 C5 C6 -178.8(4) . . . .
C4 C5 C6 C7 0.7(6) . . . .
C5 C6 C7 C2 -1.8(6) . . . .
C3 C2 C7 C6 0.9(6) . . . .
C1 C2 C7 C6 -178.9(3) . . . .
C3 C4 C8 C9 2.0(6) . . . .
C5 C4 C8 C9 -178.0(4) . . . .
C3 C4 C8 S1 -177.5(3) . . . .
C5 C4 C8 S1 2.6(5) . . . .
C4 C8 C9 C10 -179.8(4) . . . .
S1 C8 C9 C10 -0.3(4) . . . .
C8 C9 C10 C11 0.8(5) . . . .
C9 C10 C11 C12 -179.8(4) . . . .
C9 C10 C11 S1 -0.9(4) . . . .
C10 C11 C12 C13 177.8(4) . . . .
S1 C11 C12 C13 -1.0(5) . . . .
C10 C11 C12 C17 -1.8(6) . . . .
S1 C11 C12 C17 179.4(3) . . . .
C17 C12 C13 C14 0.9(6) . . . .
C11 C12 C13 C14 -178.7(3) . . . .
C12 C13 C14 C15 -1.2(6) . . . .
C12 C13 C14 C18 175.5(3) . . . .
C13 C14 C15 C16 0.3(6) . . . .
C18 C14 C15 C16 -176.2(4) . . . .
C14 C15 C16 C17 0.9(6) . . . .
C15 C16 C17 C12 -1.2(6) . . . .
C13 C12 C17 C16 0.3(6) . . . .
C11 C12 C17 C16 179.9(3) . . . .
C13 C14 C18 O4 2.0(6) . . . .
C15 C14 C18 O4 178.5(4) . . . .
C13 C14 C18 O3 -176.7(4) . . . .
C15 C14 C18 O3 -0.2(6) . . . .
N1 C19 C20 N2 2.1(9) . . . .
C27 C22 C23 C24 1.4(10) . . . .
N2 C22 C23 C24 178.8(6) . . . .
C22 C23 C24 C25 0.0(12) . . . .
C23 C24 C25 C26 -1.4(10) . . . .
C23 C24 C25 C28 -178.7(6) . . . .
C24 C25 C26 C27 1.3(8) . . . .
C28 C25 C26 C27 178.6(4) . . . .
C23 C22 C27 C26 -1.5(8) . . . .
N2 C22 C27 C26 -178.7(4) . . . .
C25 C26 C27 C22 0.1(8) . . . .
C24 C25 C28 C33 -177.1(7) . . . .
C26 C25 C28 C33 5.7(8) . . . .
C24 C25 C28 C29 -2.1(7) . . . .
C26 C25 C28 C29 -179.3(4) . . . .
C33 C28 C29 C30 -5.9(8) . . . .
C25 C28 C29 C30 178.8(4) . . . .
C28 C29 C30 C31 2.3(7) . . . .
C29 C30 C31 C32 3.6(8) . . . .
C29 C30 C31 N4 -179.3(4) . . . .
C30 C31 C32 C33 -5.6(11) . . . .
N4 C31 C32 C33 177.2(7) . . . .
C29 C28 C33 C32 3.9(11) . . . .
C25 C28 C33 C32 179.2(7) . . . .
C31 C32 C33 C28 1.8(13) . . . .
N4 C35 C36 N3 0.3(5) . . . .
N2 C21 N1 C19 -1.1(6) . . . .
N2 C21 N1 Zn1 174.7(3) . . . .
C20 C19 N1 C21 -0.6(8) . . . .
C20 C19 N1 Zn1 -177.0(5) . . . .
N1 C21 N2 C20 2.4(6) . . . .
N1 C21 N2 C22 179.6(3) . . . .
C19 C20 N2 C21 -2.7(8) . . . .
C19 C20 N2 C22 -180.0(5) . . . .
C27 C22 N2 C21 3.5(6) . . . .
C23 C22 N2 C21 -173.8(5) . . . .
C27 C22 N2 C20 -179.9(6) . . . .
C23 C22 N2 C20 2.8(8) . . . .
N4 C34 N3 C36 0.5(4) . . . .
N4 C34 N3 Zn1 164.5(3) . . . 7_566
C35 C36 N3 C34 -0.5(5) . . . .
C35 C36 N3 Zn1 -161.3(3) . . . 7_566
N3 C34 N4 C35 -0.3(5) . . . .
N3 C34 N4 C31 180.0(3) . . . .
C36 C35 N4 C34 0.0(4) . . . .
C36 C35 N4 C31 179.7(4) . . . .
C32 C31 N4 C34 -27.3(7) . . . .
C30 C31 N4 C34 155.6(4) . . . .
C32 C31 N4 C35 153.1(6) . . . .
C30 C31 N4 C35 -24.0(6) . . . .
O2 C1 O1 Zn1 1.4(5) . . . .
C2 C1 O1 Zn1 -179.5(2) . . . .
O4 C18 O3 Zn1 -10.1(5) . . . 4_465
C14 C18 O3 Zn1 168.6(3) . . . 4_465
C10 C11 S1 C8 0.6(3) . . . .
C12 C11 S1 C8 179.7(3) . . . .
C9 C8 S1 C11 -0.2(3) . . . .
C4 C8 S1 C11 179.4(3) . . . .
C1 O1 Zn1 O3 -63.4(3) . . . 4_565
C1 O1 Zn1 N1 55.2(3) . . . .
C1 O1 Zn1 N3 168.7(3) . . . 7_565
C21 N1 Zn1 O1 166.7(4) . . . .
C19 N1 Zn1 O1 -18.1(5) . . . .
C21 N1 Zn1 O3 -71.6(4) . . . 4_565
C19 N1 Zn1 O3 103.7(5) . . . 4_565
C21 N1 Zn1 N3 61.1(4) . . . 7_565
C19 N1 Zn1 N3 -123.6(5) . . . 7_565

loop_
_platon_squeeze_void_nr
_platon_squeeze_void_average_x
_platon_squeeze_void_average_y
_platon_squeeze_void_average_z
_platon_squeeze_void_volume
_platon_squeeze_void_count_electrons
_platon_squeeze_void_content
1 0.000 0.000 0.000 48 10 ' '
2 0.285 0.101 0.227 38 8 ' '
3 0.785 0.101 0.273 38 8 ' '
4 0.500 0.000 0.500 47 10 ' '
5 0.215 -0.101 0.727 37 8 ' '
6 0.715 -0.101 0.773 37 8 ' '
7 0.285 0.399 0.727 37 8 ' '
8 0.785 0.399 0.773 37 8 ' '
9 1.000 0.500 0.500 47 10 ' '
10 0.500 0.500 1.000 48 10 ' '
11 0.215 0.601 0.227 38 8 ' '
12 0.715 0.601 0.273 38 8 ' '
